data_1009057
loop_
_publ_author_name
'Joubert-Bettan, C A'
'Lachenal, R'
'Bertaut, E F'
'Parthe, E'

_publ_section_title
;
The crystal structures of Na2 Zn Si O4, Na2 Zn Ge O4 and Na2 Mg Ge O4
;
_journal_coden_ASTM JSSCBI
_journal_name_full 'Journal of Solid State Chemistry'
_journal_page_first 1
_journal_page_last 5
_journal_paper_doi 10.1016/0022-4596(69)90001-2
_journal_volume 1
_journal_year 1969
_chemical_formula_structural 'Na2 Zn (Ge O4)'
_chemical_formula_sum 'Ge Na2 O4 Zn'
_chemical_name_systematic 'Disodium zinc germanate'
_space_group_IT_number 7
_symmetry_cell_setting monoclinic
_symmetry_Int_Tables_number 7
_symmetry_space_group_name_Hall 'P -2yac'
_symmetry_space_group_name_H-M 'P 1 n 1'
_cell_angle_alpha 90
_cell_angle_beta 90.1
_cell_angle_gamma 90
_cell_formula_units_Z 2
_cell_length_a 7.17
_cell_length_b 5.56
_cell_length_c 5.32
_cell_volume 212.1
_refine_ls_R_factor_all 0.15
_cod_database_code 1009057

loop_
_symmetry_equiv_pos_as_xyz
x,y,z
1/2+x,-y,1/2+z

loop_
_atom_site_label
_atom_site_type_symbol
_atom_site_symmetry_multiplicity
_atom_site_Wyckoff_symbol
_atom_site_fract_x
_atom_site_fract_y
_atom_site_fract_z
_atom_site_occupancy
_atom_site_attached_hydrogens
_atom_site_calc_flag
Na1 Na1+ 2 a 0.746 0.695 0.997 1. 0 d
Na2 Na1+ 2 a 0.505 0.177 0.997 1. 0 d
Zn1 Zn2+ 2 a 0.003 0.192 0.999 1. 0 d
Ge1 Ge4+ 2 a 0.245 0.688 0. 1. 0 d
O1 O2- 2 a 0.724 0.601 0.435 1. 0 d
O2 O2- 2 a 0.556 0.154 0.437 1. 0 d
O3 O2- 2 a 0.935 0.221 0.359 1. 0 d
O4 O2- 2 a 0.286 0.689 0.302 1. 0 d

loop_
_atom_type_symbol
_atom_type_oxidation_number
Na1+ 1.000
Zn2+ 2.000
Ge4+ 4.000
O2- -2.000
